data_1561388
loop_
_publ_author_name
'Zhang, Hui'
'Mu, Gang'
'Huang, Fuqiang'
'Xie, Xiaoming'

_publ_section_title
;
 Synthesis and structures of type-I clathrates: Rb6Na2Ge44.89(1),
 Cs6Na2Zn4Ge42 and Cs6.40(1)Na1.60(1)Ga8Ge38
;
_journal_name_full 'Journal of Solid State Chemistry'
_journal_page_first 155
_journal_page_last 161
_journal_paper_doi 10.1016/j.jssc.2016.07.024
_journal_volume 242
_journal_year 2016
_chemical_formula_moiety 'Ge21 Zn2, 3(Cs), Na '
_chemical_formula_sum 'Cs3 Ge21 Na Zn2'
_chemical_formula_weight 2077.30
_space_group_IT_number 223
_space_group_name_Hall '-P 4n 2 3'
_space_group_name_H-M_alt 'P m -3 n'
_symmetry_cell_setting cubic
_symmetry_space_group_name_Hall '-P 4n 2 3'
_symmetry_space_group_name_H-M 'P m -3 n'
_cell_angle_alpha 90
_cell_angle_beta 90
_cell_angle_gamma 90
_cell_formula_units_Z 2
_cell_length_a 10.79501(3)
_cell_length_b 10.79501(3)
_cell_length_c 10.79501(3)
_cell_measurement_reflns_used 135
_cell_measurement_temperature 298.0
_cell_measurement_theta_max 50
_cell_measurement_theta_min 1.5
_cell_volume 1257.967(6)
_computing_cell_refinement WinCSD
_computing_data_reduction WinCSD
_computing_publication_material 'WinCSD (Akselrud et al, 1993)'
_computing_structure_refinement WinCSD
_computing_structure_solution WinCSD
_diffrn_ambient_temperature 298.0
_diffrn_detector 'Ge solid state detector'
_diffrn_measurement_device_type 'ImagePlate Huber G670'
_diffrn_measurement_method .
_diffrn_radiation_monochromator .
_diffrn_radiation_probe x-ray
_diffrn_radiation_source 'Sealed Tube'
_diffrn_reflns_limit_h_max 6
_diffrn_reflns_limit_h_min 0
_diffrn_reflns_limit_k_max 7
_diffrn_reflns_limit_k_min 0
_diffrn_reflns_limit_l_max 10
_diffrn_reflns_limit_l_min 1
_diffrn_reflns_number 135
_diffrn_reflns_theta_max 50.0
_diffrn_reflns_theta_min 1.5
_exptl_absorpt_coefficient_mu 62.913
_exptl_crystal_density_diffrn 5.484
_exptl_crystal_F_000 1816.0
_pd_char_colour grey
_pd_char_particle_morphology powder
_pd_proc_ls_profile_function pseudo-Voit
_pd_proc_ls_prof_R_factor 0.0882
_pd_proc_ls_prof_wR_expected 0.0299
_pd_proc_ls_prof_wR_factor 0.1171
_pd_spec_mounting 'packed powder pellet'
_pd_spec_mount_mode .
_pd_spec_shape .
_pd_spec_size_axial 0.025
_pd_spec_size_equat 0.025
_pd_spec_size_thick 0.025
_refine_diff_density_max .
_refine_diff_density_min .
_refine_ls_abs_structure_details .
_refine_ls_abs_structure_Flack .
_refine_ls_extinction_coef .
_refine_ls_extinction_method .
_refine_ls_goodness_of_fit_all 0.39218(1)
_refine_ls_hydrogen_treatment .
_refine_ls_matrix_type fullcycle
_refine_ls_number_constraints .
_refine_ls_number_parameters .
_refine_ls_number_reflns 135
_refine_ls_number_restraints .
_refine_ls_restrained_S_all .
_refine_ls_restrained_S_obs .
_refine_ls_R_factor_all 0.0514
_refine_ls_shift/su_max 0
_refine_ls_shift/su_mean 0
_refine_ls_structure_factor_coef Inet
_refine_ls_weighting_details 1/[Y~i~+\s(Y~i~)]
_refine_ls_weighting_scheme calc
_cod_data_source_file JSSC-2016-242-155.cif
_cod_data_source_block Cs6Na2Zn4Ge42
_cod_original_cell_volume 1257.967(10)
_cod_original_sg_symbol_Hall '-P 4n 2 3 '
_cod_original_formula_sum 'Cs3 Ge21 Na Zn2 '
_cod_database_code 1561388

loop_
_symmetry_equiv_pos_as_xyz
' x, y, z'
' z, x, y'
' y, z, x'
' x, y, -z'
' z, x, -y'
' y, z, -x'
'-x, y, z'
'-z, x, y'
'-y, z, x'
'-x, y, -z'
'-z, x, -y'
'-y, z, -x'
' 1/2+y, 1/2+x, 1/2+z'
' 1/2+x, 1/2+z, 1/2+y'
' 1/2+z, 1/2+y, 1/2+x'
' 1/2+y, 1/2+x, 1/2-z'
' 1/2+x, 1/2+z, 1/2-y'
' 1/2+z, 1/2+y, 1/2-x'
' 1/2+y, 1/2-x, 1/2+z'
' 1/2+x, 1/2-z, 1/2+y'
' 1/2+z, 1/2-y, 1/2+x'
' 1/2+y, 1/2-x, 1/2-z'
' 1/2+x, 1/2-z, 1/2-y'
' 1/2+z, 1/2-y, 1/2-x'
'-x, -y, -z'
'-z, -x, -y'
'-y, -z, -x'
'-x, -y, z'
'-z, -x, y'
'-y, -z, x'
' x, -y, -z'
' z, -x, -y'
' y, -z, -x'
' x, -y, z'
' z, -x, y'
' y, -z, x'
' 1/2-y, 1/2-x, 1/2-z'
' 1/2-x, 1/2-z, 1/2-y'
' 1/2-z, 1/2-y, 1/2-x'
' 1/2-y, 1/2-x, 1/2+z'
' 1/2-x, 1/2-z, 1/2+y'
' 1/2-z, 1/2-y, 1/2+x'
' 1/2-y, 1/2+x, 1/2-z'
' 1/2-x, 1/2+z, 1/2-y'
' 1/2-z, 1/2+y, 1/2-x'
' 1/2-y, 1/2+x, 1/2+z'
' 1/2-x, 1/2+z, 1/2+y'
' 1/2-z, 1/2+y, 1/2+x'

loop_
_atom_site_label
_atom_site_type_symbol
_atom_site_fract_x
_atom_site_fract_y
_atom_site_fract_z
_atom_site_thermal_displace_type
_atom_site_U_iso_or_equiv
_atom_site_symmetry_multiplicity
_atom_site_occupancy
Na1 Na 0 0 0 Uiso 0.00258(5) 2 1.0
Cs1 Cs 0.25 0.5 0 Uiso 0.02243(5) 6 1.0
Ge1 Ge 0.25 0 0.5 Uiso 0.01833(5) 6 0.3333
Zn1 Zn 0.25 0 0.5 Uiso 0.01833(5) 6 0.6667
Ge2 Ge 0.18239(5) 0.18239 0.18239 Uiso 0.01120(5) 16 1.0
Ge3 Ge 0 0.30616(6) 0.11858(6) Uiso 0.00822(5) 24 1.0

loop_
_atom_type_symbol
_atom_type_description
_atom_type_number_in_cell
_atom_type_scat_dispersion_real
_atom_type_scat_dispersion_imag
_atom_type_scat_source
Cs Cs 6.00 -.716 7.912 International_Tables_Vol_IV_Table_2.3.1
Na Na 2.00 .136 .124 International_Tables_Vol_IV_Table_2.3.1
Zn Zn 4.00 -1.546 .679 International_Tables_Vol_IV_Table_2.3.1
Ge Ge 42.00 -1.084 .887 International_Tables_Vol_IV_Table_2.3.1

loop_
_diffrn_radiation_wavelength
_diffrn_radiation_wavelength_wt
_diffrn_radiation_type
1.540562 1.0 CuK\a~1~

loop_
_geom_angle_atom_site_label_1
_geom_angle_atom_site_label_2
_geom_angle_atom_site_label_3
_geom_angle
_geom_angle_site_symmetry_1
_geom_angle_site_symmetry_2
_geom_angle_site_symmetry_3
_geom_angle_publ_flag
Ge3 Ge1 Ge3 108.36(2) 2_555 . 39_555 yes
Ge3 Ge1 Ge3 111.73(2) 2_555 . 5_556 yes
Ge3 Ge2 Ge2 107.94(3) . . 37_555 yes
Ge3 Ge2 Ge3 110.96(3) . . 2_555 yes
Ge2 Ge3 Ge1 106.88(3) . . 3_555 yes
Ge1 Ge3 Ge3 124.14(3) 3_555 . 4_555 yes
Ge2 Ge3 Ge2 105.28(3) . . 7_555 yes
Ge2 Ge3 Ge3 106.15(3) . . 4_555 yes

loop_
_geom_bond_atom_site_label_1
_geom_bond_atom_site_label_2
_geom_bond_distance
_geom_bond_site_symmetry_2
_geom_bond_publ_flag
Na1 Ge2 3.4104(5) . yes
Na1 Ge3 3.5443(7) . yes
Cs1 Ge3 3.6469(5) . yes
Cs1 Ge1 3.8166(1) 2_555 yes
Cs1 Ge2 4.0205(1) . yes
Cs1 Ge3 4.1618(7) 3_555 yes
Ge1 Ge3 2.5280(7) 2_555 yes
Ge2 Ge3 2.4772(7) . yes
Ge2 Ge2 2.5280(7) 37_555 yes
Ge3 Ge3 2.5602(9) 4_555 yes
